data_2232267
loop_
_publ_author_name
'Wang, Mei-Yi'

_publ_section_title
;
 2-Diethylamino-6-methylpyrimidin-4(3<i>H</i>)-one
;
_journal_coeditor_code HB6420
_journal_issue 11
_journal_name_full 'Acta Crystallographica Section E'
_journal_page_first o2904
_journal_paper_doi 10.1107/S1600536811040451
_journal_volume 67
_journal_year 2011
_chemical_formula_iupac 'C9 H15 N3 O'
_chemical_formula_moiety 'C9 H15 N3 O'
_chemical_formula_sum 'C9 H15 N3 O'
_chemical_formula_weight 181.24
_chemical_name_systematic
;
2-Diethylamino-6-methylpyrimidin-4(3<i>H</i>)-one
;
_space_group_IT_number 2
_symmetry_cell_setting triclinic
_symmetry_space_group_name_Hall '-P 1'
_symmetry_space_group_name_H-M 'P -1'
_atom_sites_solution_hydrogens geom
_atom_sites_solution_primary direct
_atom_sites_solution_secondary difmap
_cell_angle_alpha 92.753(5)
_cell_angle_beta 94.538(6)
_cell_angle_gamma 112.103(5)
_cell_formula_units_Z 8
_cell_length_a 11.799(5)
_cell_length_b 12.136(5)
_cell_length_c 15.023(5)
_cell_measurement_reflns_used 6611
_cell_measurement_temperature 113(2)
_cell_measurement_theta_max 27.9
_cell_measurement_theta_min 1.8
_cell_volume 1979.8(13)
_computing_cell_refinement 'CrystalClear (Rigaku/MSC, 2005)'
_computing_data_collection 'CrystalClear (Rigaku/MSC, 2005)'
_computing_data_reduction 'CrystalClear (Rigaku/MSC, 2005)'
_computing_molecular_graphics 'SHELXTL (Sheldrick, 2008)'
_computing_publication_material 'CrystalStructure (Rigaku/MSC, 2005)'
_computing_structure_refinement 'SHELXL97 (Sheldrick, 2008)'
_computing_structure_solution 'SHELXS97 (Sheldrick, 2008)'
_diffrn_ambient_temperature 113(2)
_diffrn_detector_area_resol_mean 14.63
_diffrn_measured_fraction_theta_full 0.984
_diffrn_measured_fraction_theta_max 0.984
_diffrn_measurement_device_type 'Rigaku Saturn CCD area-detector'
_diffrn_measurement_method '\w and \f'
_diffrn_radiation_monochromator multilayer
_diffrn_radiation_source 'rotating anode'
_diffrn_radiation_type MoK\a
_diffrn_radiation_wavelength 0.71073
_diffrn_reflns_av_R_equivalents 0.0333
_diffrn_reflns_av_sigmaI/netI 0.0641
_diffrn_reflns_limit_h_max 15
_diffrn_reflns_limit_h_min -15
_diffrn_reflns_limit_k_max 15
_diffrn_reflns_limit_k_min -15
_diffrn_reflns_limit_l_max 19
_diffrn_reflns_limit_l_min -14
_diffrn_reflns_number 20802
_diffrn_reflns_theta_full 27.87
_diffrn_reflns_theta_max 27.87
_diffrn_reflns_theta_min 1.82
_diffrn_standards_decay_% 0
_diffrn_standards_interval_count 0
_diffrn_standards_interval_time 0
_diffrn_standards_number 0
_exptl_absorpt_coefficient_mu 0.082
_exptl_absorpt_correction_T_max 0.9918
_exptl_absorpt_correction_T_min 0.9837
_exptl_absorpt_correction_type multi-scan
_exptl_absorpt_process_details '(CrystalClear; Rigaku/MSC, 2005)'
_exptl_crystal_colour Colorless
_exptl_crystal_density_diffrn 1.216
_exptl_crystal_density_method 'not measured'
_exptl_crystal_description Prism
_exptl_crystal_F_000 784
_exptl_crystal_size_max 0.20
_exptl_crystal_size_mid 0.18
_exptl_crystal_size_min 0.10
_refine_diff_density_max 0.191
_refine_diff_density_min -0.198
_refine_ls_extinction_method none
_refine_ls_goodness_of_fit_ref 0.961
_refine_ls_hydrogen_treatment constr
_refine_ls_matrix_type full
_refine_ls_number_parameters 481
_refine_ls_number_reflns 9288
_refine_ls_number_restraints 0
_refine_ls_restrained_S_all 0.961
_refine_ls_R_factor_all 0.0704
_refine_ls_R_factor_gt 0.0452
_refine_ls_shift/su_max 0.001
_refine_ls_shift/su_mean 0.000
_refine_ls_structure_factor_coef Fsqd
_refine_ls_weighting_details 'calc w=1/[\s^2^(Fo^2^)+(0.0355P)^2^] where P=(Fo^2^+2Fc^2^)/3'
_refine_ls_weighting_scheme calc
_refine_ls_wR_factor_gt 0.0872
_refine_ls_wR_factor_ref 0.0968
_reflns_number_gt 6322
_reflns_number_total 9288
_reflns_threshold_expression I>2\s(I)
_cod_data_source_file hb6420.cif
_cod_data_source_block I
_cod_original_cell_volume 1979.6(13)
_cod_database_code 2232267
_cod_database_fobs_code 2232267

loop_
_symmetry_equiv_pos_as_xyz
'x, y, z'
'-x, -y, -z'

loop_
_atom_site_type_symbol
_atom_site_label
_atom_site_fract_x
_atom_site_fract_y
_atom_site_fract_z
_atom_site_U_iso_or_equiv
_atom_site_adp_type
_atom_site_calc_flag
_atom_site_refinement_flags
_atom_site_occupancy
_atom_site_symmetry_multiplicity
O O1 0.99183(8) 0.40717(8) 0.41209(6) 0.0251(2) Uani d . 1 1
O O2 0.72491(9) 0.84710(8) 0.18851(6) 0.0301(2) Uani d . 1 1
O O3 0.75913(8) 0.63637(8) 0.30675(6) 0.0274(2) Uani d . 1 1
O O4 0.49910(8) 0.07510(8) 0.09424(6) 0.0274(2) Uani d . 1 1
N N1 0.82458(10) 0.39755(9) 0.48181(7) 0.0194(2) Uani d . 1 1
H H1A 0.8668 0.4686 0.5096 0.023 Uiso calc R 1 1
N N2 0.63604(10) 0.23127(9) 0.45981(7) 0.0232(3) Uani d . 1 1
N N3 0.65972(10) 0.38934(9) 0.56118(7) 0.0231(3) Uani d . 1 1
N N4 0.89914(10) 0.87803(9) 0.27973(7) 0.0203(3) Uani d . 1 1
H H4A 0.8694 0.8027 0.2916 0.024 Uiso calc R 1 1
N N5 1.06587(10) 1.06548(9) 0.30369(7) 0.0203(3) Uani d . 1 1
N N6 1.07319(10) 0.90590(9) 0.37854(7) 0.0224(3) Uani d . 1 1
N N7 0.41150(10) 0.42370(9) 0.20112(7) 0.0215(3) Uani d . 1 1
N N8 0.58723(9) 0.60348(9) 0.21177(7) 0.0205(3) Uani d . 1 1
H H8C 0.6222 0.6746 0.1925 0.025 Uiso calc R 1 1
N N9 0.41080(10) 0.57771(9) 0.11655(7) 0.0223(3) Uani d . 1 1
N N10 0.67058(9) 0.11616(9) 0.02141(7) 0.0191(2) Uani d . 1 1
H H10A 0.6319 0.0523 -0.0159 0.023 Uiso calc R 1 1
N N11 0.85329(10) 0.28537(9) 0.06299(7) 0.0208(3) Uani d . 1 1
N N12 0.84578(10) 0.15135(9) -0.05414(7) 0.0238(3) Uani d . 1 1
C C1 0.88085(12) 0.35068(11) 0.42104(8) 0.0206(3) Uani d . 1 1
C C2 0.70603(12) 0.33780(11) 0.50029(9) 0.0207(3) Uani d . 1 1
C C3 0.68696(12) 0.18461(11) 0.39732(9) 0.0233(3) Uani d . 1 1
C C4 0.80429(12) 0.23978(11) 0.37574(9) 0.0230(3) Uani d . 1 1
H H4 0.8342 0.2037 0.3305 0.028 Uiso calc R 1 1
C C5 0.60347(13) 0.06516(12) 0.35259(10) 0.0342(4) Uani d . 1 1
H H5A 0.5395 0.0749 0.3117 0.051 Uiso calc R 1 1
H H5B 0.5650 0.0121 0.3982 0.051 Uiso calc R 1 1
H H5C 0.6513 0.0304 0.3187 0.051 Uiso calc R 1 1
C C6 0.72752(12) 0.50937(11) 0.60599(9) 0.0239(3) Uani d . 1 1
H H6A 0.8147 0.5207 0.6206 0.029 Uiso calc R 1 1
H H6B 0.6929 0.5165 0.6629 0.029 Uiso calc R 1 1
C C7 0.72098(14) 0.60672(12) 0.54788(10) 0.0361(4) Uani d . 1 1
H H7A 0.7538 0.5991 0.4910 0.054 Uiso calc R 1 1
H H7B 0.7698 0.6852 0.5792 0.054 Uiso calc R 1 1
H H7C 0.6352 0.5986 0.5361 0.054 Uiso calc R 1 1
C C8 0.53807(12) 0.32129(12) 0.58906(9) 0.0287(3) Uani d . 1 1
H H8A 0.4851 0.2675 0.5377 0.034 Uiso calc R 1 1
H H8B 0.4992 0.3770 0.6075 0.034 Uiso calc R 1 1
C C9 0.54776(14) 0.24807(12) 0.66640(9) 0.0342(4) Uani d . 1 1
H H9A 0.5819 0.1898 0.6471 0.051 Uiso calc R 1 1
H H9B 0.4658 0.2061 0.6852 0.051 Uiso calc R 1 1
H H9C 0.6018 0.3011 0.7167 0.051 Uiso calc R 1 1
C C10 0.82874(12) 0.91843(12) 0.22073(9) 0.0217(3) Uani d . 1 1
C C11 1.01310(12) 0.95142(11) 0.32001(8) 0.0194(3) Uani d . 1 1
C C12 1.00049(12) 1.10774(11) 0.24514(8) 0.0206(3) Uani d . 1 1
C C13 0.88573(12) 1.03962(11) 0.20382(9) 0.0224(3) Uani d . 1 1
H H13 0.8444 1.0739 0.1638 0.027 Uiso calc R 1 1
C C14 1.06188(12) 1.23722(11) 0.23059(9) 0.0251(3) Uani d . 1 1
H H14A 1.0148 1.2570 0.1816 0.038 Uiso calc R 1 1
H H14B 1.1455 1.2535 0.2151 0.038 Uiso calc R 1 1
H H14C 1.0655 1.2859 0.2855 0.038 Uiso calc R 1 1
C C15 1.01969(12) 0.78372(11) 0.40542(9) 0.0240(3) Uani d . 1 1
H H15A 0.9296 0.7599 0.4048 0.029 Uiso calc R 1 1
H H15B 1.0534 0.7821 0.4676 0.029 Uiso calc R 1 1
C C16 1.04530(13) 0.69369(11) 0.34475(9) 0.0294(3) Uani d . 1 1
H H16A 1.0100 0.6930 0.2834 0.044 Uiso calc R 1 1
H H16B 1.0081 0.6141 0.3660 0.044 Uiso calc R 1 1
H H16C 1.1344 0.7160 0.3458 0.044 Uiso calc R 1 1
C C17 1.19429(12) 0.98323(12) 0.42367(9) 0.0249(3) Uani d . 1 1
H H17A 1.2378 1.0437 0.3832 0.030 Uiso calc R 1 1
H H17B 1.2438 0.9345 0.4364 0.030 Uiso calc R 1 1
C C18 1.18373(13) 1.04601(12) 0.51076(9) 0.0338(4) Uani d . 1 1
H H18A 1.1385 1.0976 0.4980 0.051 Uiso calc R 1 1
H H18B 1.2662 1.0945 0.5398 0.051 Uiso calc R 1 1
H H18C 1.1396 0.9864 0.5507 0.051 Uiso calc R 1 1
C C19 0.65370(12) 0.56663(11) 0.27664(9) 0.0207(3) Uani d . 1 1
C C20 0.46966(12) 0.53325(11) 0.17699(8) 0.0191(3) Uani d . 1 1
C C21 0.47506(12) 0.38272(11) 0.26201(8) 0.0206(3) Uani d . 1 1
C C22 0.59122(12) 0.44956(11) 0.30103(9) 0.0219(3) Uani d . 1 1
H H22 0.6300 0.4173 0.3446 0.026 Uiso calc R 1 1
C C23 0.40973(12) 0.25534(11) 0.28142(9) 0.0272(3) Uani d . 1 1
H H23A 0.3253 0.2422 0.2933 0.041 Uiso calc R 1 1
H H23B 0.4532 0.2384 0.3340 0.041 Uiso calc R 1 1
H H23C 0.4080 0.2023 0.2296 0.041 Uiso calc R 1 1
C C24 0.28663(12) 0.50323(12) 0.07508(9) 0.0267(3) Uani d . 1 1
H H24A 0.2734 0.4181 0.0787 0.032 Uiso calc R 1 1
H H24B 0.2798 0.5176 0.0109 0.032 Uiso calc R 1 1
C C25 0.18751(12) 0.52887(13) 0.11996(10) 0.0337(4) Uani d . 1 1
H H25A 0.1905 0.5100 0.1826 0.051 Uiso calc R 1 1
H H25B 0.1067 0.4798 0.0886 0.051 Uiso calc R 1 1
H H25C 0.2013 0.6135 0.1177 0.051 Uiso calc R 1 1
C C26 0.46937(12) 0.69518(11) 0.08266(9) 0.0241(3) Uani d . 1 1
H H26A 0.5203 0.7531 0.1327 0.029 Uiso calc R 1 1
H H26B 0.4049 0.7229 0.0590 0.029 Uiso calc R 1 1
C C27 0.54991(13) 0.69227(13) 0.00906(9) 0.0344(4) Uani d . 1 1
H H27A 0.6145 0.6658 0.0324 0.052 Uiso calc R 1 1
H H27B 0.5877 0.7724 -0.0112 0.052 Uiso calc R 1 1
H H27C 0.4994 0.6368 -0.0414 0.052 Uiso calc R 1 1
C C28 0.60785(12) 0.14249(11) 0.08855(9) 0.0215(3) Uani d . 1 1
C C29 0.79042(12) 0.18576(11) 0.01091(8) 0.0195(3) Uani d . 1 1
C C30 0.79382(12) 0.31562(11) 0.12831(9) 0.0211(3) Uani d . 1 1
C C31 0.67636(12) 0.24850(11) 0.14345(9) 0.0226(3) Uani d . 1 1
H H31 0.6403 0.2730 0.1910 0.027 Uiso calc R 1 1
C C32 0.86739(12) 0.43106(11) 0.18306(9) 0.0274(3) Uani d . 1 1
H H32A 0.9365 0.4228 0.2188 0.041 Uiso calc R 1 1
H H32B 0.8148 0.4509 0.2230 0.041 Uiso calc R 1 1
H H32C 0.8989 0.4948 0.1431 0.041 Uiso calc R 1 1
C C33 0.78135(12) 0.04901(12) -0.12002(9) 0.0267(3) Uani d . 1 1
H H33A 0.7212 -0.0157 -0.0905 0.032 Uiso calc R 1 1
H H33B 0.8415 0.0185 -0.1426 0.032 Uiso calc R 1 1
C C34 0.71434(13) 0.08240(12) -0.19856(9) 0.0333(4) Uani d . 1 1
H H34A 0.6490 0.1049 -0.1772 0.050 Uiso calc R 1 1
H H34B 0.6782 0.0139 -0.2434 0.050 Uiso calc R 1 1
H H34C 0.7727 0.1498 -0.2256 0.050 Uiso calc R 1 1
C C35 0.97244(12) 0.22543(13) -0.06902(10) 0.0315(4) Uani d . 1 1
H H35A 0.9925 0.3080 -0.0432 0.038 Uiso calc R 1 1
H H35B 0.9789 0.2279 -0.1343 0.038 Uiso calc R 1 1
C C36 1.06510(14) 0.17855(14) -0.02713(10) 0.0439(4) Uani d . 1 1
H H36A 1.0639 0.1822 0.0381 0.066 Uiso calc R 1 1
H H36B 1.1476 0.2276 -0.0418 0.066 Uiso calc R 1 1
H H36C 1.0436 0.0957 -0.0506 0.066 Uiso calc R 1 1

loop_
_atom_site_aniso_label
_atom_site_aniso_U_11
_atom_site_aniso_U_22
_atom_site_aniso_U_33
_atom_site_aniso_U_12
_atom_site_aniso_U_13
_atom_site_aniso_U_23
O1 0.0219(5) 0.0236(5) 0.0266(5) 0.0051(4) 0.0046(4) -0.0022(4)
O2 0.0239(5) 0.0237(5) 0.0364(6) 0.0037(4) -0.0077(4) 0.0048(4)
O3 0.0207(5) 0.0229(5) 0.0346(6) 0.0048(4) -0.0045(4) 0.0046(4)
O4 0.0199(5) 0.0280(5) 0.0287(6) 0.0026(4) 0.0066(4) -0.0022(4)
N1 0.0208(6) 0.0154(6) 0.0205(6) 0.0056(5) 0.0012(5) -0.0011(5)
N2 0.0214(6) 0.0188(6) 0.0273(7) 0.0067(5) -0.0026(5) -0.0023(5)
N3 0.0200(6) 0.0210(6) 0.0264(7) 0.0054(5) 0.0043(5) 0.0000(5)
N4 0.0214(6) 0.0155(6) 0.0226(6) 0.0057(5) -0.0006(5) 0.0035(5)
N5 0.0213(6) 0.0173(6) 0.0219(6) 0.0070(5) 0.0011(5) 0.0016(5)
N6 0.0211(6) 0.0190(6) 0.0253(6) 0.0060(5) -0.0019(5) 0.0050(5)
N7 0.0199(6) 0.0209(6) 0.0237(6) 0.0075(5) 0.0029(5) 0.0034(5)
N8 0.0187(6) 0.0189(6) 0.0238(6) 0.0067(5) 0.0016(5) 0.0052(5)
N9 0.0174(6) 0.0224(6) 0.0254(6) 0.0061(5) -0.0008(5) 0.0049(5)
N10 0.0176(6) 0.0183(6) 0.0191(6) 0.0044(5) 0.0017(5) -0.0006(5)
N11 0.0186(6) 0.0209(6) 0.0215(6) 0.0065(5) 0.0008(5) 0.0001(5)
N12 0.0195(6) 0.0243(6) 0.0243(6) 0.0045(5) 0.0055(5) -0.0033(5)
C1 0.0236(7) 0.0197(7) 0.0189(7) 0.0090(6) 0.0002(6) 0.0029(6)
C2 0.0201(7) 0.0213(7) 0.0209(7) 0.0086(6) -0.0016(6) 0.0044(6)
C3 0.0253(8) 0.0180(7) 0.0260(8) 0.0091(6) -0.0048(6) -0.0005(6)
C4 0.0265(8) 0.0207(7) 0.0212(7) 0.0095(6) -0.0004(6) -0.0030(6)
C5 0.0257(8) 0.0239(8) 0.0476(10) 0.0062(6) -0.0046(7) -0.0084(7)
C6 0.0237(7) 0.0227(7) 0.0244(8) 0.0080(6) 0.0028(6) -0.0016(6)
C7 0.0460(10) 0.0270(8) 0.0350(9) 0.0142(7) 0.0019(7) 0.0025(7)
C8 0.0201(7) 0.0304(8) 0.0322(9) 0.0059(6) 0.0044(6) -0.0023(7)
C9 0.0361(9) 0.0243(8) 0.0398(9) 0.0069(7) 0.0137(7) 0.0017(7)
C10 0.0214(7) 0.0226(7) 0.0213(7) 0.0092(6) 0.0000(6) 0.0011(6)
C11 0.0191(7) 0.0211(7) 0.0181(7) 0.0079(6) 0.0024(5) 0.0000(6)
C12 0.0243(7) 0.0209(7) 0.0183(7) 0.0104(6) 0.0031(6) 0.0017(6)
C13 0.0248(7) 0.0201(7) 0.0226(8) 0.0093(6) -0.0009(6) 0.0023(6)
C14 0.0247(8) 0.0200(7) 0.0289(8) 0.0071(6) -0.0007(6) 0.0033(6)
C15 0.0250(8) 0.0217(7) 0.0228(8) 0.0066(6) -0.0034(6) 0.0071(6)
C16 0.0305(8) 0.0223(8) 0.0344(9) 0.0094(6) -0.0014(7) 0.0064(6)
C17 0.0202(7) 0.0247(8) 0.0277(8) 0.0070(6) -0.0024(6) 0.0047(6)
C18 0.0319(9) 0.0316(9) 0.0329(9) 0.0089(7) -0.0052(7) -0.0025(7)
C19 0.0194(7) 0.0214(7) 0.0223(7) 0.0091(6) 0.0017(6) 0.0014(6)
C20 0.0184(7) 0.0211(7) 0.0192(7) 0.0089(6) 0.0030(5) 0.0003(6)
C21 0.0215(7) 0.0208(7) 0.0212(7) 0.0097(6) 0.0047(6) 0.0009(6)
C22 0.0218(7) 0.0216(7) 0.0230(7) 0.0092(6) 0.0000(6) 0.0031(6)
C23 0.0231(8) 0.0238(8) 0.0345(8) 0.0082(6) 0.0028(6) 0.0055(6)
C24 0.0206(7) 0.0283(8) 0.0285(8) 0.0074(6) -0.0045(6) 0.0027(6)
C25 0.0204(8) 0.0369(9) 0.0418(9) 0.0086(7) 0.0013(7) 0.0070(7)
C26 0.0217(7) 0.0256(8) 0.0262(8) 0.0102(6) 0.0012(6) 0.0065(6)
C27 0.0326(9) 0.0402(9) 0.0334(9) 0.0156(7) 0.0079(7) 0.0111(7)
C28 0.0204(7) 0.0231(7) 0.0215(7) 0.0086(6) 0.0028(6) 0.0028(6)
C29 0.0176(7) 0.0210(7) 0.0205(7) 0.0075(6) 0.0019(5) 0.0057(6)
C30 0.0216(7) 0.0222(7) 0.0207(7) 0.0104(6) -0.0006(6) 0.0020(6)
C31 0.0213(7) 0.0250(8) 0.0210(7) 0.0084(6) 0.0037(6) -0.0025(6)
C32 0.0233(8) 0.0241(8) 0.0324(8) 0.0072(6) 0.0020(6) -0.0036(6)
C33 0.0241(8) 0.0257(8) 0.0275(8) 0.0065(6) 0.0065(6) -0.0043(6)
C34 0.0325(9) 0.0325(9) 0.0266(8) 0.0026(7) 0.0049(7) 0.0007(7)
C35 0.0217(8) 0.0321(9) 0.0328(9) 0.0007(6) 0.0102(6) -0.0031(7)
C36 0.0233(8) 0.0598(12) 0.0443(10) 0.0130(8) 0.0035(7) -0.0119(9)

loop_
_atom_type_symbol
_atom_type_description
_atom_type_scat_dispersion_real
_atom_type_scat_dispersion_imag
_atom_type_scat_source
C C 0.0033 0.0016 'International Tables Vol C Tables 4.2.6.8 and 6.1.1.4'
H H 0.0000 0.0000 'International Tables Vol C Tables 4.2.6.8 and 6.1.1.4'
N N 0.0061 0.0033 'International Tables Vol C Tables 4.2.6.8 and 6.1.1.4'
O O 0.0106 0.0060 'International Tables Vol C Tables 4.2.6.8 and 6.1.1.4'

loop_
_geom_angle_atom_site_label_1
_geom_angle_atom_site_label_2
_geom_angle_atom_site_label_3
_geom_angle
C2 N1 C1 122.70(11)
C2 N1 H1A 118.7
C1 N1 H1A 118.7
C2 N2 C3 116.78(12)
C2 N3 C8 119.26(11)
C2 N3 C6 123.42(11)
C8 N3 C6 117.23(11)
C11 N4 C10 122.46(11)
C11 N4 H4A 118.8
C10 N4 H4A 118.8
C11 N5 C12 116.80(11)
C11 N6 C15 123.21(11)
C11 N6 C17 119.55(11)
C15 N6 C17 117.07(10)
C20 N7 C21 116.87(11)
C20 N8 C19 122.58(11)
C20 N8 H8C 118.7
C19 N8 H8C 118.7
C20 N9 C26 123.02(11)
C20 N9 C24 120.05(11)
C26 N9 C24 116.67(11)
C29 N10 C28 122.68(11)
C29 N10 H10A 118.7
C28 N10 H10A 118.7
C29 N11 C30 117.02(11)
C29 N12 C33 123.36(11)
C29 N12 C35 120.25(11)
C33 N12 C35 115.98(11)
O1 C1 N1 118.90(11)
O1 C1 C4 126.25(13)
N1 C1 C4 114.84(12)
N2 C2 N3 119.39(12)
N2 C2 N1 122.02(13)
N3 C2 N1 118.59(11)
N2 C3 C4 123.99(12)
N2 C3 C5 114.65(13)
C4 C3 C5 121.36(13)
C3 C4 C1 119.56(13)
C3 C4 H4 120.2
C1 C4 H4 120.2
C3 C5 H5A 109.5
C3 C5 H5B 109.5
H5A C5 H5B 109.5
C3 C5 H5C 109.5
H5A C5 H5C 109.5
H5B C5 H5C 109.5
N3 C6 C7 112.06(11)
N3 C6 H6A 109.2
C7 C6 H6A 109.2
N3 C6 H6B 109.2
C7 C6 H6B 109.2
H6A C6 H6B 107.9
C6 C7 H7A 109.5
C6 C7 H7B 109.5
H7A C7 H7B 109.5
C6 C7 H7C 109.5
H7A C7 H7C 109.5
H7B C7 H7C 109.5
N3 C8 C9 111.14(12)
N3 C8 H8A 109.4
C9 C8 H8A 109.4
N3 C8 H8B 109.4
C9 C8 H8B 109.4
H8A C8 H8B 108.0
C8 C9 H9A 109.5
C8 C9 H9B 109.5
H9A C9 H9B 109.5
C8 C9 H9C 109.5
H9A C9 H9C 109.5
H9B C9 H9C 109.5
O2 C10 N4 118.68(12)
O2 C10 C13 126.68(13)
N4 C10 C13 114.64(12)
N5 C11 N6 119.06(12)
N5 C11 N4 122.39(12)
N6 C11 N4 118.55(12)
N5 C12 C13 123.62(12)
N5 C12 C14 115.00(11)
C13 C12 C14 121.36(12)
C12 C13 C10 120.07(12)
C12 C13 H13 120.0
C10 C13 H13 120.0
C12 C14 H14A 109.5
C12 C14 H14B 109.5
H14A C14 H14B 109.5
C12 C14 H14C 109.5
H14A C14 H14C 109.5
H14B C14 H14C 109.5
N6 C15 C16 112.98(12)
N6 C15 H15A 109.0
C16 C15 H15A 109.0
N6 C15 H15B 109.0
C16 C15 H15B 109.0
H15A C15 H15B 107.8
C15 C16 H16A 109.5
C15 C16 H16B 109.5
H16A C16 H16B 109.5
C15 C16 H16C 109.5
H16A C16 H16C 109.5
H16B C16 H16C 109.5
N6 C17 C18 111.92(12)
N6 C17 H17A 109.2
C18 C17 H17A 109.2
N6 C17 H17B 109.2
C18 C17 H17B 109.2
H17A C17 H17B 107.9
C17 C18 H18A 109.5
C17 C18 H18B 109.5
H18A C18 H18B 109.5
C17 C18 H18C 109.5
H18A C18 H18C 109.5
H18B C18 H18C 109.5
O3 C19 N8 119.03(12)
O3 C19 C22 126.50(12)
N8 C19 C22 114.47(11)
N7 C20 N9 119.12(12)
N7 C20 N8 122.33(12)
N9 C20 N8 118.55(12)
N7 C21 C22 123.59(12)
N7 C21 C23 114.92(11)
C22 C21 C23 121.45(12)
C21 C22 C19 120.09(12)
C21 C22 H22 120.0
C19 C22 H22 120.0
C21 C23 H23A 109.5
C21 C23 H23B 109.5
H23A C23 H23B 109.5
C21 C23 H23C 109.5
H23A C23 H23C 109.5
H23B C23 H23C 109.5
N9 C24 C25 112.31(11)
N9 C24 H24A 109.1
C25 C24 H24A 109.1
N9 C24 H24B 109.1
C25 C24 H24B 109.1
H24A C24 H24B 107.9
C24 C25 H25A 109.5
C24 C25 H25B 109.5
H25A C25 H25B 109.5
C24 C25 H25C 109.5
H25A C25 H25C 109.5
H25B C25 H25C 109.5
N9 C26 C27 112.16(11)
N9 C26 H26A 109.2
C27 C26 H26A 109.2
N9 C26 H26B 109.2
C27 C26 H26B 109.2
H26A C26 H26B 107.9
C26 C27 H27A 109.5
C26 C27 H27B 109.5
H27A C27 H27B 109.5
C26 C27 H27C 109.5
H27A C27 H27C 109.5
H27B C27 H27C 109.5
O4 C28 N10 119.22(12)
O4 C28 C31 126.28(13)
N10 C28 C31 114.48(12)
N11 C29 N12 119.22(12)
N11 C29 N10 121.97(12)
N12 C29 N10 118.80(11)
C31 C30 N11 123.61(12)
C31 C30 C32 121.54(12)
N11 C30 C32 114.85(12)
C30 C31 C28 120.19(13)
C30 C31 H31 119.9
C28 C31 H31 119.9
C30 C32 H32A 109.5
C30 C32 H32B 109.5
H32A C32 H32B 109.5
C30 C32 H32C 109.5
H32A C32 H32C 109.5
H32B C32 H32C 109.5
N12 C33 C34 111.74(12)
N12 C33 H33A 109.3
C34 C33 H33A 109.3
N12 C33 H33B 109.3
C34 C33 H33B 109.3
H33A C33 H33B 107.9
C33 C34 H34A 109.5
C33 C34 H34B 109.5
H34A C34 H34B 109.5
C33 C34 H34C 109.5
H34A C34 H34C 109.5
H34B C34 H34C 109.5
N12 C35 C36 112.23(13)
N12 C35 H35A 109.2
C36 C35 H35A 109.2
N12 C35 H35B 109.2
C36 C35 H35B 109.2
H35A C35 H35B 107.9
C35 C36 H36A 109.5
C35 C36 H36B 109.5
H36A C36 H36B 109.5
C35 C36 H36C 109.5
H36A C36 H36C 109.5
H36B C36 H36C 109.5

loop_
_geom_bond_atom_site_label_1
_geom_bond_atom_site_label_2
_geom_bond_distance
O1 C1 1.2506(15)
O2 C10 1.2459(15)
O3 C19 1.2451(15)
O4 C28 1.2477(15)
N1 C2 1.3699(16)
N1 C1 1.3886(17)
N1 H1A 0.8800
N2 C2 1.3284(16)
N2 C3 1.3628(17)
N3 C2 1.3445(17)
N3 C8 1.4677(16)
N3 C6 1.4692(16)
N4 C11 1.3732(16)
N4 C10 1.3956(16)
N4 H4A 0.8800
N5 C11 1.3311(16)
N5 C12 1.3658(16)
N6 C11 1.3504(16)
N6 C15 1.4676(16)
N6 C17 1.4691(16)
N7 C20 1.3301(16)
N7 C21 1.3645(16)
N8 C20 1.3698(16)
N8 C19 1.3963(16)
N8 H8C 0.8800
N9 C20 1.3517(16)
N9 C26 1.4673(16)
N9 C24 1.4685(16)
N10 C29 1.3735(16)
N10 C28 1.3902(16)
N10 H10A 0.8800
N11 C29 1.3291(15)
N11 C30 1.3632(17)
N12 C29 1.3501(17)
N12 C33 1.4671(16)
N12 C35 1.4672(16)
C1 C4 1.4107(17)
C3 C4 1.3653(18)
C3 C5 1.5002(18)
C4 H4 0.9500
C5 H5A 0.9800
C5 H5B 0.9800
C5 H5C 0.9800
C6 C7 1.5234(19)
C6 H6A 0.9900
C6 H6B 0.9900
C7 H7A 0.9800
C7 H7B 0.9800
C7 H7C 0.9800
C8 C9 1.5190(19)
C8 H8A 0.9900
C8 H8B 0.9900
C9 H9A 0.9800
C9 H9B 0.9800
C9 H9C 0.9800
C10 C13 1.4136(18)
C12 C13 1.3702(18)
C12 C14 1.4977(17)
C13 H13 0.9500
C14 H14A 0.9800
C14 H14B 0.9800
C14 H14C 0.9800
C15 C16 1.5206(19)
C15 H15A 0.9900
C15 H15B 0.9900
C16 H16A 0.9800
C16 H16B 0.9800
C16 H16C 0.9800
C17 C18 1.5196(19)
C17 H17A 0.9900
C17 H17B 0.9900
C18 H18A 0.9800
C18 H18B 0.9800
C18 H18C 0.9800
C19 C22 1.4145(17)
C21 C22 1.3677(17)
C21 C23 1.5004(17)
C22 H22 0.9500
C23 H23A 0.9800
C23 H23B 0.9800
C23 H23C 0.9800
C24 C25 1.5158(19)
C24 H24A 0.9900
C24 H24B 0.9900
C25 H25A 0.9800
C25 H25B 0.9800
C25 H25C 0.9800
C26 C27 1.5213(19)
C26 H26A 0.9900
C26 H26B 0.9900
C27 H27A 0.9800
C27 H27B 0.9800
C27 H27C 0.9800
C28 C31 1.4138(17)
C30 C31 1.3615(18)
C30 C32 1.5013(17)
C31 H31 0.9500
C32 H32A 0.9800
C32 H32B 0.9800
C32 H32C 0.9800
C33 C34 1.5234(19)
C33 H33A 0.9900
C33 H33B 0.9900
C34 H34A 0.9800
C34 H34B 0.9800
C34 H34C 0.9800
C35 C36 1.519(2)
C35 H35A 0.9900
C35 H35B 0.9900
C36 H36A 0.9800
C36 H36B 0.9800
C36 H36C 0.9800

loop_
_geom_hbond_atom_site_label_D
_geom_hbond_atom_site_label_H
_geom_hbond_atom_site_label_A
_geom_hbond_site_symmetry_A
_geom_hbond_distance_DH
_geom_hbond_distance_HA
_geom_hbond_distance_DA
_geom_hbond_angle_DHA
N1 H1A O1 2_766 0.88 2.02 2.8420(19) 156
N4 H4A O3 . 0.88 1.98 2.8407(18) 164
N8 H8C O2 . 0.88 1.99 2.8420(18) 162
N10 H10A O4 2_655 0.88 1.98 2.8248(18) 162
C6 H6A O1 2_766 0.99 2.22 3.116(2) 150
C15 H15A O3 . 0.99 2.35 3.120(2) 134
C16 H16B O1 . 0.98 2.58 3.507(2) 158
C26 H26A O2 . 0.99 2.31 3.130(2) 139
C33 H33A O4 2_655 0.99 2.42 3.143(2) 130

loop_
_geom_torsion_atom_site_label_1
_geom_torsion_atom_site_label_2
_geom_torsion_atom_site_label_3
_geom_torsion_atom_site_label_4
_geom_torsion
C2 N1 C1 O1 -175.40(11)
C2 N1 C1 C4 3.58(18)
C3 N2 C2 N3 178.60(12)
C3 N2 C2 N1 -1.22(18)
C8 N3 C2 N2 6.88(19)
C6 N3 C2 N2 -176.70(11)
C8 N3 C2 N1 -173.30(11)
C6 N3 C2 N1 3.13(19)
C1 N1 C2 N2 -1.2(2)
C1 N1 C2 N3 178.98(11)
C2 N2 C3 C4 1.1(2)
C2 N2 C3 C5 -179.06(12)
N2 C3 C4 C1 1.5(2)
C5 C3 C4 C1 -178.38(12)
O1 C1 C4 C3 175.25(13)
N1 C1 C4 C3 -3.64(19)
C2 N3 C6 C7 81.37(16)
C8 N3 C6 C7 -102.13(15)
C2 N3 C8 C9 87.27(15)
C6 N3 C8 C9 -89.38(14)
C11 N4 C10 O2 -178.31(12)
C11 N4 C10 C13 1.82(19)
C12 N5 C11 N6 -178.93(12)
C12 N5 C11 N4 0.77(19)
C15 N6 C11 N5 175.93(12)
C17 N6 C11 N5 0.78(19)
C15 N6 C11 N4 -3.8(2)
C17 N6 C11 N4 -178.93(11)
C10 N4 C11 N5 -1.9(2)
C10 N4 C11 N6 177.82(12)
C11 N5 C12 C13 0.2(2)
C11 N5 C12 C14 178.47(11)
N5 C12 C13 C10 -0.2(2)
C14 C12 C13 C10 -178.29(12)
O2 C10 C13 C12 179.31(14)
N4 C10 C13 C12 -0.83(19)
C11 N6 C15 C16 89.40(16)
C17 N6 C15 C16 -95.34(14)
C11 N6 C17 C18 89.04(15)
C15 N6 C17 C18 -86.41(15)
C20 N8 C19 O3 -178.29(12)
C20 N8 C19 C22 2.09(18)
C21 N7 C20 N9 179.71(12)
C21 N7 C20 N8 -0.80(19)
C26 N9 C20 N7 -176.98(12)
C24 N9 C20 N7 -3.01(19)
C26 N9 C20 N8 3.51(19)
C24 N9 C20 N8 177.48(11)
C19 N8 C20 N7 -1.6(2)
C19 N8 C20 N9 177.87(12)
C20 N7 C21 C22 2.7(2)
C20 N7 C21 C23 -175.17(11)
N7 C21 C22 C19 -2.2(2)
C23 C21 C22 C19 175.57(12)
O3 C19 C22 C21 -179.86(13)
N8 C19 C22 C21 -0.27(19)
C20 N9 C24 C25 98.62(15)
C26 N9 C24 C25 -87.03(15)
C20 N9 C26 C27 80.44(16)
C24 N9 C26 C27 -93.72(14)
C29 N10 C28 O4 -179.85(12)
C29 N10 C28 C31 1.71(18)
C30 N11 C29 N12 -179.29(12)
C30 N11 C29 N10 0.44(18)
C33 N12 C29 N11 -174.42(12)
C35 N12 C29 N11 -2.13(19)
C33 N12 C29 N10 5.84(19)
C35 N12 C29 N10 178.13(12)
C28 N10 C29 N11 -2.1(2)
C28 N10 C29 N12 177.67(11)
C29 N11 C30 C31 1.41(19)
C29 N11 C30 C32 -177.92(11)
N11 C30 C31 C28 -1.7(2)
C32 C30 C31 C28 177.60(12)
O4 C28 C31 C30 -178.23(13)
N10 C28 C31 C30 0.09(19)
C29 N12 C33 C34 83.51(15)
C35 N12 C33 C34 -89.09(15)
C29 N12 C35 C36 100.38(15)
C33 N12 C35 C36 -86.78(15)

loop_
_cod_related_entry_id
_cod_related_entry_database
_cod_related_entry_code
1 ChemSpider 2284322
